data_2312715
loop_
_publ_author_name
'Kanthapazham, Rajakumar'
'Osipov, Artyom A.'
'Zherebtsov, Dmitry A.'
'Efremov, Andrey N.'
'Nayfert, Sergey A.'
'Adonin, Sergey A.'
'Spiridonova, Dar'ya V.'
'Atapin, Sergey V.'

_publ_section_title
;
 Structures of hexamethyl-[1,1'-biphenyl]-4,4'-diammonium salts.
;
_journal_coeditor_code AW5097
_journal_issue 6
_journal_name_full 'Acta crystallographica Section B, Structural science, crystal engineering and materials'
_journal_page_first 751
_journal_page_last 759
_journal_paper_doi 10.1107/S2052520624009818
_journal_volume 80
_journal_year 2024
_chemical_formula_moiety '2(C8 H5 O4), C18 H26 N2, 6(H2 O)'
_chemical_formula_sum 'C34 H48 N2 O14'
_chemical_formula_weight 708.74
_space_group_crystal_system monoclinic
_space_group_IT_number 14
_space_group_name_Hall '-P 2ybc'
_space_group_name_H-M_alt 'P 1 21/c 1'
_atom_sites_solution_hydrogens mixed
_atom_sites_solution_primary dual
_audit_creation_date 2024-02-07
_audit_creation_method
;
Olex2 1.5
(compiled 2023.03.06 svn.rbb2c1857 for OlexSys, GUI svn.r6748)
;
_cell_angle_alpha 90
_cell_angle_beta 99.836(2)
_cell_angle_gamma 90
_cell_formula_units_Z 2
_cell_length_a 12.9176(2)
_cell_length_b 8.8157(2)
_cell_length_c 15.5173(2)
_cell_measurement_reflns_used 10931
_cell_measurement_temperature 100.00(10)
_cell_measurement_theta_max 79.4600
_cell_measurement_theta_min 3.4460
_cell_volume 1741.10(5)
_computing_cell_refinement 'CrysAlisPro 1.171.41.103a (Rigaku OD, 2021)'
_computing_data_collection 'CrysAlisPro 1.171.41.103a (Rigaku OD, 2021)'
_computing_data_reduction 'CrysAlisPro 1.171.41.103a (Rigaku OD, 2021)'
_computing_molecular_graphics 'Olex2 1.5 (Dolomanov et al., 2009)'
_computing_publication_material 'Olex2 1.5 (Dolomanov et al., 2009)'
_computing_structure_refinement 'SHELXL 2018/3 (Sheldrick, 2015)'
_computing_structure_solution 'SHELXT 2018/2 (Sheldrick, 2018)'
_diffrn_ambient_environment N~2~
_diffrn_ambient_temperature 100.00(10)
_diffrn_detector 'Hybrid Pixel Array Detector'
_diffrn_detector_area_resol_mean 10.0000
_diffrn_detector_type HyPix
_diffrn_measured_fraction_theta_full 1.000
_diffrn_measured_fraction_theta_max 1.000
_diffrn_measurement_details
;
List of Runs (angles in degrees, time in seconds):

  # Type    Start    End  Width  t~exp~   \w     \q     \k     \f   Frames
--------------------------------------------------------------------------
  1  \w     85.00 112.00   0.50    0.15    --   47.38 125.00-120.00   54
  2  \w     77.00 104.00   0.50    0.15    --   47.38 125.00 -30.00   54
  3  \w     75.00 110.00   0.50    0.15    --   47.38 125.00   0.00   70
  4  \w     75.00 119.00   0.50    0.15    --   47.38 125.00  60.00   88
  5  \w     74.00 119.00   0.50    0.15    --   47.38 125.00  90.00   90
  6  \w    113.00 176.00   0.50    0.80    --  113.25  15.00-120.00  126
  7  \w     43.00  71.00   0.50    0.80    --  113.25 -61.00-180.00   56
  8  \w     44.00  69.00   0.50    0.80    --  113.25 -61.00-120.00   50
  9  \w     44.00  71.00   0.50    0.80    --  113.25 -61.00 -60.00   54
 10  \w     48.00 100.00   0.50    0.80    --  113.25 -77.00  30.00  104
 11  \w     42.00  67.00   0.50    0.80    --  113.25 -61.00  30.00   50
 12  \w     42.00  67.00   0.50    0.80    --  113.25 -61.00  60.00   50
 13  \w     42.00  67.00   0.50    0.80    --  113.25 -61.00  90.00   50
 14  \w     43.00  70.00   0.50    0.80    --  113.25 -61.00 120.00   54
 15  \w     84.00 170.00   0.50    0.80    --  113.25 105.00 145.00  172
 16  \w     43.00  68.00   0.50    0.80    --  113.25 -61.00-150.00   50
 17  \w    -64.00 -36.00   0.50    0.80    -- -106.00  61.00 -30.00   56
 18  \w   -103.00 -77.00   0.50    0.80    -- -106.00  77.00 -90.00   52
 19  \w    -64.00 -38.00   0.50    0.80    -- -106.00  77.00-180.00   52
 20  \w   -106.00 -80.00   0.50    0.80    -- -106.00  77.00-180.00   52
 21  \w    -58.00 -33.00   0.50    0.80    -- -106.00  77.00 -90.00   50
 22  \w    -69.00 -35.00   0.50    0.80    -- -106.00  61.00 -90.00   68
 23  \w    -58.00 -33.00   0.50    0.80    -- -106.00  61.00   0.00   50
 24  \w     69.00 106.00   0.50    0.80    --  113.25-105.00  44.00   74
 25  \w      1.00  70.00   0.50    0.15    --   47.38-105.00  44.00  138
 26  \w    -71.00 -46.00   0.50    0.80    -- -106.00  61.00 150.00   50
 27  \w   -105.00 -55.00   0.50    0.80    -- -106.00 105.00 145.00  100
 28  \w   -110.00 -75.00   0.50    0.80    -- -106.00 125.00  60.00   70
 29  \w    -70.00 -38.00   0.50    0.80    -- -106.00 125.00  60.00   64
 30  \w    -74.00 -10.00   0.50    0.15    --  -47.38 105.00 145.00  128
 31  \w   -176.00-118.00   0.50    0.80    -- -106.00 -30.00  60.00  116
 32  \w   -172.00-146.00   0.50    0.80    -- -106.00 -77.00  90.00   52
 33  \w   -117.00 -91.00   0.50    0.80    -- -106.00-105.00  44.00   52
 34  \w   -117.00 -86.00   0.50    0.80    -- -106.00 -77.00  90.00   62
 35  \w   -108.00 -73.00   0.50    0.15    --  -47.38-125.00 120.00   70
;
_diffrn_measurement_device 'four-circle diffractometer'
_diffrn_measurement_device_type 'XtaLAB Synergy, Single source at home/near, HyPix'
_diffrn_measurement_method '\w scans'
_diffrn_orient_matrix_type 'CrysAlisPro convention (1999,Acta A55,543-557)'
_diffrn_orient_matrix_UB_11 0.1196620000
_diffrn_orient_matrix_UB_12 0.0134193000
_diffrn_orient_matrix_UB_13 0.0041315000
_diffrn_orient_matrix_UB_21 0.0047946000
_diffrn_orient_matrix_UB_22 -0.1682549000
_diffrn_orient_matrix_UB_23 -0.0259670000
_diffrn_orient_matrix_UB_31 -0.0176162000
_diffrn_orient_matrix_UB_32 0.0453154000
_diffrn_orient_matrix_UB_33 -0.0972549000
_diffrn_radiation_monochromator mirror
_diffrn_radiation_probe x-ray
_diffrn_radiation_type 'Cu K\a'
_diffrn_radiation_wavelength 1.54184
_diffrn_reflns_av_R_equivalents 0.0267
_diffrn_reflns_av_unetI/netI 0.0221
_diffrn_reflns_Laue_measured_fraction_full 1.000
_diffrn_reflns_Laue_measured_fraction_max 1.000
_diffrn_reflns_limit_h_max 15
_diffrn_reflns_limit_h_min -15
_diffrn_reflns_limit_k_max 10
_diffrn_reflns_limit_k_min -10
_diffrn_reflns_limit_l_max 16
_diffrn_reflns_limit_l_min -18
_diffrn_reflns_number 13802
_diffrn_reflns_point_group_measured_fraction_full 1.000
_diffrn_reflns_point_group_measured_fraction_max 1.000
_diffrn_reflns_theta_full 67.684
_diffrn_reflns_theta_max 69.977
_diffrn_reflns_theta_min 3.473
_diffrn_source 'micro-focus sealed X-ray tube'
_diffrn_source_type 'PhotonJet (Cu) X-ray Source'
_exptl_absorpt_coefficient_mu 0.883
_exptl_absorpt_correction_T_max 1.00000
_exptl_absorpt_correction_T_min 0.85535
_exptl_absorpt_correction_type multi-scan
_exptl_absorpt_process_details
;
CrysAlisPro 1.171.41.103a (Rigaku Oxford Diffraction, 2021)
Empirical absorption correction using spherical harmonics,
implemented in SCALE3 ABSPACK scaling algorithm.
;
_exptl_crystal_colour 'clear colourless'
_exptl_crystal_colour_lustre clear
_exptl_crystal_colour_primary colourless
_exptl_crystal_density_diffrn 1.352
_exptl_crystal_description prism
_exptl_crystal_F_000 756
_exptl_crystal_size_max 0.18
_exptl_crystal_size_mid 0.14
_exptl_crystal_size_min 0.06
_refine_diff_density_max 0.249
_refine_diff_density_min -0.182
_refine_diff_density_rms 0.037
_refine_ls_extinction_coef 0.00108(19)
_refine_ls_extinction_expression Fc^*^=kFc[1+0.001xFc^2^\l^3^/sin(2\q)]^-1/4^
_refine_ls_extinction_method 'SHELXL-2018/3 (Sheldrick 2018)'
_refine_ls_goodness_of_fit_ref 1.051
_refine_ls_hydrogen_treatment constr
_refine_ls_matrix_type full
_refine_ls_number_parameters 277
_refine_ls_number_reflns 3298
_refine_ls_number_restraints 0
_refine_ls_restrained_S_all 1.051
_refine_ls_R_factor_all 0.0324
_refine_ls_R_factor_gt 0.0304
_refine_ls_shift/su_max 0.000
_refine_ls_shift/su_mean 0.000
_refine_ls_structure_factor_coef Fsqd
_refine_ls_weighting_details 'w=1/[\s^2^(Fo^2^)+(0.0399P)^2^+0.5555P] where P=(Fo^2^+2Fc^2^)/3'
_refine_ls_weighting_scheme calc
_refine_ls_wR_factor_gt 0.0810
_refine_ls_wR_factor_ref 0.0830
_reflns_Friedel_coverage 0.000
_reflns_number_gt 3075
_reflns_number_total 3298
_reflns_threshold_expression 'I > 2\s(I)'
_cod_data_source_file aw5097sup1.cif
_cod_data_source_block tahmbc
_cod_depositor_comments 'Adding full bibliography for 2312709--2312717.cif.'
_cod_database_code 2312715
_cod_database_fobs_code 2312715
_shelx_shelxl_version_number 2018/3
_chemical_oxdiff_formula 'C27 H28 O7 N2'
_shelx_space_group_comment
;
The symmetry employed for this shelxl refinement is uniquely defined
by the following loop, which should always be used as a source of
symmetry information in preference to the above space-group names.
They are only intended as comments.
;
_shelx_estimated_absorpt_t_max 0.949
_shelx_estimated_absorpt_t_min 0.857
_olex2_refinement_description
;
1. Fixed Uiso
 At 1.2 times of:
  All C(H) groups
 At 1.5 times of:
  All C(H,H,H) groups, All O(H) groups, All O(H,H) groups
2. Others
 Sof(C16A)=Sof(H16A)=Sof(C15A)=Sof(H15A)=Sof(C12A)=Sof(H12A)=Sof(C13A)=
 Sof(H13A)=1-FVAR(1)
 Sof(C12)=Sof(H12)=Sof(C13)=Sof(H13)=Sof(C15)=Sof(H15)=Sof(C16)=Sof(H16)=FVAR(1)
3.a Free rotating group:
 O7(H7A,H7B), O6(H6A,H6B), O5(H5A,H5B)
3.b Aromatic/amide H refined with riding coordinates:
 C2(H2), C5(H5), C3(H3), C6(H6), C12(H12), C13(H13), C15(H15), C16A(H16A),
 C16(H16), C15A(H15A), C12A(H12A), C13A(H13A)
3.c Idealised Me refined as rotating group:
 C17(H17A,H17B,H17C), C18(H18A,H18B,H18C), C19(H19A,H19B,H19C)
3.d Idealised tetrahedral OH refined as rotating group:
 O1(H1)
;
_olex2_submission_special_instructions 'No special instructions were received'
_oxdiff_exptl_absorpt_empirical_details
;
Empirical correction (ABSPACK) includes:
- Absorption correction using spherical harmonics
- Frame scaling
;
_oxdiff_exptl_absorpt_empirical_full_max 1.302
_oxdiff_exptl_absorpt_empirical_full_min 0.762

loop_
_space_group_symop_operation_xyz
'x, y, z'
'-x, y+1/2, -z+1/2'
'-x, -y, -z'
'x, -y-1/2, z-1/2'

loop_
_atom_site_label
_atom_site_type_symbol
_atom_site_fract_x
_atom_site_fract_y
_atom_site_fract_z
_atom_site_U_iso_or_equiv
_atom_site_adp_type
_atom_site_occupancy
_atom_site_site_symmetry_order
_atom_site_calc_flag
_atom_site_refinement_flags_posn
_atom_site_refinement_flags_adp
_atom_site_refinement_flags_occupancy
_atom_site_disorder_assembly
_atom_site_disorder_group
O4 O -0.37137(6) 0.36677(9) 0.49778(5) 0.02061(18) Uani 1 1 d . . . . .
O1 O 0.13672(6) 0.30154(9) 0.78242(5) 0.02402(19) Uani 1 1 d . . . . .
H1 H 0.197253 0.329304 0.805742 0.036 Uiso 1 1 calc R U . . .
O3 O -0.36859(6) 0.14860(9) 0.56972(5) 0.02261(19) Uani 1 1 d . . . . .
O2 O 0.16368(6) 0.46495(9) 0.67767(5) 0.02430(19) Uani 1 1 d . . . . .
C1 C -0.00315(8) 0.34513(12) 0.66696(7) 0.0181(2) Uani 1 1 d . . . . .
C7 C 0.10771(8) 0.37649(12) 0.70873(7) 0.0192(2) Uani 1 1 d . . . . .
C4 C -0.21142(8) 0.29455(12) 0.58891(6) 0.0168(2) Uani 1 1 d . . . . .
C2 C -0.06034(9) 0.22852(13) 0.69656(7) 0.0226(2) Uani 1 1 d . . . . .
H2 H -0.028708 0.166050 0.743664 0.027 Uiso 1 1 calc R U . . .
C5 C -0.15409(9) 0.41156(13) 0.55937(7) 0.0223(2) Uani 1 1 d . . . . .
H5 H -0.186023 0.474645 0.512671 0.027 Uiso 1 1 calc R U . . .
C3 C -0.16338(9) 0.20340(13) 0.65738(7) 0.0220(2) Uani 1 1 d . . . . .
H3 H -0.201847 0.122797 0.677521 0.026 Uiso 1 1 calc R U . . .
C6 C -0.05038(9) 0.43628(13) 0.59799(7) 0.0228(2) Uani 1 1 d . . . . .
H6 H -0.011433 0.515747 0.577277 0.027 Uiso 1 1 calc R U . . .
C8 C -0.32530(8) 0.26605(12) 0.54939(6) 0.0166(2) Uani 1 1 d . . . . .
N1 N 0.63813(6) 0.54650(10) 0.81957(5) 0.01560(19) Uani 1 1 d . . . . .
C11 C 0.74628(8) 0.53405(12) 0.87239(7) 0.0171(2) Uani 1 1 d . . . . .
C14 C 0.94646(8) 0.50701(12) 0.97355(7) 0.0185(2) Uani 1 1 d . . . . .
C17 C 0.56170(8) 0.46029(13) 0.86427(7) 0.0217(2) Uani 1 1 d . . . . .
H17A H 0.582674 0.353431 0.869912 0.033 Uiso 1 1 calc R U . . .
H17B H 0.491056 0.468025 0.829485 0.033 Uiso 1 1 calc R U . . .
H17C H 0.561627 0.503305 0.922490 0.033 Uiso 1 1 calc R U . . .
C18 C 0.60153(9) 0.70869(12) 0.80987(7) 0.0239(2) Uani 1 1 d . . . . .
H18A H 0.596614 0.750405 0.867572 0.036 Uiso 1 1 calc R U . . .
H18B H 0.532345 0.712790 0.772405 0.036 Uiso 1 1 calc R U . . .
H18C H 0.651794 0.768458 0.783318 0.036 Uiso 1 1 calc R U . . .
C19 C 0.63329(9) 0.48264(14) 0.72910(7) 0.0229(2) Uani 1 1 d . . . . .
H19A H 0.685824 0.533061 0.700364 0.034 Uiso 1 1 calc R U . . .
H19B H 0.563110 0.499727 0.695018 0.034 Uiso 1 1 calc R U . . .
H19C H 0.647774 0.373502 0.732967 0.034 Uiso 1 1 calc R U . . .
C12 C 0.7740(4) 0.6105(6) 0.9482(3) 0.0200(9) Uani 0.520(7) 1 d . . P A 1
H12 H 0.724085 0.674806 0.968249 0.024 Uiso 0.520(7) 1 calc R U P A 1
C13 C 0.8737(5) 0.5970(6) 0.9974(4) 0.0196(9) Uani 0.520(7) 1 d . . P A 1
H13 H 0.890683 0.653841 1.049958 0.023 Uiso 0.520(7) 1 calc R U P A 1
C15 C 0.9236(2) 0.4312(4) 0.8909(3) 0.0228(8) Uani 0.520(7) 1 d . . P A 1
H15 H 0.976322 0.372657 0.870585 0.027 Uiso 0.520(7) 1 calc R U P A 1
C16A C 0.7989(3) 0.4012(4) 0.8731(3) 0.0189(8) Uani 0.480(7) 1 d . . P A 2
H16A H 0.768218 0.317682 0.839320 0.023 Uiso 0.480(7) 1 calc R U P A 2
C16 C 0.8243(2) 0.4435(4) 0.8406(3) 0.0233(8) Uani 0.520(7) 1 d . . P A 1
H16 H 0.808018 0.392705 0.785949 0.028 Uiso 0.520(7) 1 calc R U P A 1
C15A C 0.8979(3) 0.3881(4) 0.9234(3) 0.0197(8) Uani 0.480(7) 1 d . . P A 2
H15A H 0.934001 0.294186 0.923706 0.024 Uiso 0.480(7) 1 calc R U P A 2
O7 O 0.41237(6) 0.16993(9) 0.98040(5) 0.02334(19) Uani 1 1 d G . . . .
H7A H 0.480439 0.171181 0.984970 0.035 Uiso 1 1 d G U . . .
H7B H 0.391069 0.076943 0.984262 0.035 Uiso 1 1 d G U . . .
O6 O 0.31724(6) 0.37165(9) 0.86375(5) 0.02283(19) Uani 1 1 d G . . . .
H6A H 0.346293 0.303851 0.900901 0.034 Uiso 1 1 d G U . . .
H6B H 0.328773 0.461600 0.886355 0.034 Uiso 1 1 d G U . . .
O5 O -0.36942(6) 0.41080(10) 0.31831(5) 0.02453(19) Uani 1 1 d G . . . .
H5A H -0.365631 0.398387 0.374380 0.037 Uiso 1 1 d G U . . .
H5B H -0.309235 0.450397 0.312818 0.037 Uiso 1 1 d G U . . .
C12A C 0.7834(4) 0.6521(6) 0.9294(3) 0.0167(9) Uani 0.480(7) 1 d . . P A 2
H12A H 0.741925 0.739967 0.933695 0.020 Uiso 0.480(7) 1 calc R U P A 2
C13A C 0.8825(5) 0.6372(7) 0.9797(4) 0.0183(10) Uani 0.480(7) 1 d . . P A 2
H13A H 0.908532 0.715955 1.019348 0.022 Uiso 0.480(7) 1 calc R U P A 2

loop_
_atom_site_aniso_label
_atom_site_aniso_U_11
_atom_site_aniso_U_22
_atom_site_aniso_U_33
_atom_site_aniso_U_23
_atom_site_aniso_U_13
_atom_site_aniso_U_12
O4 0.0173(4) 0.0214(4) 0.0216(4) 0.0030(3) -0.0012(3) -0.0002(3)
O1 0.0157(4) 0.0288(4) 0.0251(4) 0.0009(3) -0.0037(3) -0.0043(3)
O3 0.0166(4) 0.0217(4) 0.0272(4) 0.0043(3) -0.0028(3) -0.0041(3)
O2 0.0165(4) 0.0305(4) 0.0260(4) -0.0021(3) 0.0040(3) -0.0063(3)
C1 0.0155(5) 0.0211(5) 0.0178(5) -0.0044(4) 0.0028(4) -0.0012(4)
C7 0.0165(5) 0.0210(5) 0.0203(5) -0.0059(4) 0.0034(4) -0.0003(4)
C4 0.0160(5) 0.0192(5) 0.0151(5) -0.0031(4) 0.0022(4) -0.0010(4)
C2 0.0198(5) 0.0254(6) 0.0206(5) 0.0038(4) -0.0022(4) -0.0031(4)
C5 0.0198(5) 0.0248(6) 0.0211(5) 0.0049(4) 0.0004(4) -0.0019(4)
C3 0.0192(5) 0.0227(5) 0.0228(5) 0.0037(4) -0.0004(4) -0.0060(4)
C6 0.0198(5) 0.0252(6) 0.0236(5) 0.0028(4) 0.0040(4) -0.0060(4)
C8 0.0169(5) 0.0182(5) 0.0143(4) -0.0022(4) 0.0017(4) -0.0006(4)
N1 0.0141(4) 0.0160(4) 0.0159(4) 0.0001(3) 0.0003(3) 0.0007(3)
C11 0.0142(5) 0.0184(5) 0.0175(5) 0.0027(4) -0.0007(4) -0.0003(4)
C14 0.0169(5) 0.0190(5) 0.0184(5) 0.0019(4) 0.0000(4) -0.0007(4)
C17 0.0155(5) 0.0254(6) 0.0245(5) 0.0053(4) 0.0042(4) 0.0002(4)
C18 0.0263(6) 0.0167(5) 0.0253(5) 0.0011(4) -0.0053(4) 0.0049(4)
C19 0.0201(5) 0.0310(6) 0.0162(5) -0.0037(4) -0.0007(4) 0.0039(4)
C12 0.0179(15) 0.022(2) 0.0206(19) -0.0011(14) 0.0058(12) 0.0051(16)
C13 0.0181(16) 0.025(3) 0.0149(19) -0.0027(15) -0.0003(13) 0.0004(17)
C15 0.0141(12) 0.0290(15) 0.0243(15) -0.0065(13) 0.0004(11) 0.0060(11)
C16A 0.0183(13) 0.0157(13) 0.0212(16) -0.0030(11) -0.0009(12) -0.0008(10)
C16 0.0192(13) 0.0294(15) 0.0201(14) -0.0079(12) 0.0005(11) 0.0019(11)
C15A 0.0169(13) 0.0166(13) 0.0252(16) 0.0011(11) 0.0023(12) 0.0027(10)
O7 0.0166(4) 0.0202(4) 0.0318(4) -0.0006(3) 0.0000(3) 0.0026(3)
O6 0.0173(4) 0.0211(4) 0.0271(4) -0.0024(3) -0.0043(3) -0.0004(3)
O5 0.0185(4) 0.0307(4) 0.0230(4) 0.0044(3) -0.0004(3) -0.0066(3)
C12A 0.0146(15) 0.015(2) 0.020(2) -0.0005(14) 0.0012(13) 0.0014(14)
C13A 0.0164(16) 0.017(2) 0.021(2) -0.0034(15) 0.0009(15) -0.0013(16)

loop_
_atom_type_symbol
_atom_type_description
_atom_type_scat_dispersion_real
_atom_type_scat_dispersion_imag
_atom_type_scat_source
C C 0.0181 0.0091 'International Tables Vol C Tables 4.2.6.8 and 6.1.1.4'
H H 0.0000 0.0000 'International Tables Vol C Tables 4.2.6.8 and 6.1.1.4'
N N 0.0311 0.0180 'International Tables Vol C Tables 4.2.6.8 and 6.1.1.4'
O O 0.0492 0.0322 'International Tables Vol C Tables 4.2.6.8 and 6.1.1.4'

loop_
_geom_angle_atom_site_label_1
_geom_angle_atom_site_label_2
_geom_angle_atom_site_label_3
_geom_angle
_geom_angle_site_symmetry_1
_geom_angle_site_symmetry_3
_geom_angle_publ_flag
C7 O1 H1 109.5 . . ?
C2 C1 C7 121.22(10) . . ?
C2 C1 C6 119.55(10) . . ?
C6 C1 C7 119.23(10) . . ?
O1 C7 C1 113.14(9) . . ?
O2 C7 O1 124.36(10) . . ?
O2 C7 C1 122.49(10) . . ?
C5 C4 C8 121.60(9) . . ?
C3 C4 C5 119.11(10) . . ?
C3 C4 C8 119.28(9) . . ?
C1 C2 H2 120.0 . . ?
C3 C2 C1 119.95(10) . . ?
C3 C2 H2 120.0 . . ?
C4 C5 H5 119.9 . . ?
C6 C5 C4 120.17(10) . . ?
C6 C5 H5 119.9 . . ?
C4 C3 H3 119.6 . . ?
C2 C3 C4 120.89(10) . . ?
C2 C3 H3 119.6 . . ?
C1 C6 H6 119.8 . . ?
C5 C6 C1 120.32(10) . . ?
C5 C6 H6 119.8 . . ?
O4 C8 C4 117.14(9) . . ?
O3 C8 O4 123.95(9) . . ?
O3 C8 C4 118.90(9) . . ?
C11 N1 C17 109.54(8) . . ?
C11 N1 C18 111.83(8) . . ?
C11 N1 C19 111.69(8) . . ?
C18 N1 C17 107.82(8) . . ?
C19 N1 C17 108.36(8) . . ?
C19 N1 C18 107.46(8) . . ?
C12 C11 N1 121.6(2) . . ?
C12 C11 C16 118.7(2) . . ?
C16A C11 N1 119.20(13) . . ?
C16A C11 C12A 121.5(3) . . ?
C16 C11 N1 119.71(12) . . ?
C12A C11 N1 118.6(2) . . ?
C13 C14 C14 122.0(3) . 3_767 ?
C13 C14 C15 118.8(3) . . ?
C15 C14 C14 119.02(15) . 3_767 ?
C15A C14 C14 122.30(15) . 3_767 ?
C15A C14 C13A 115.7(3) . . ?
C13A C14 C14 121.6(3) . 3_767 ?
N1 C17 H17A 109.5 . . ?
N1 C17 H17B 109.5 . . ?
N1 C17 H17C 109.5 . . ?
H17A C17 H17B 109.5 . . ?
H17A C17 H17C 109.5 . . ?
H17B C17 H17C 109.5 . . ?
N1 C18 H18A 109.5 . . ?
N1 C18 H18B 109.5 . . ?
N1 C18 H18C 109.5 . . ?
H18A C18 H18B 109.5 . . ?
H18A C18 H18C 109.5 . . ?
H18B C18 H18C 109.5 . . ?
N1 C19 H19A 109.5 . . ?
N1 C19 H19B 109.5 . . ?
N1 C19 H19C 109.5 . . ?
H19A C19 H19B 109.5 . . ?
H19A C19 H19C 109.5 . . ?
H19B C19 H19C 109.5 . . ?
C11 C12 H12 119.3 . . ?
C11 C12 C13 121.4(4) . . ?
C13 C12 H12 119.3 . . ?
C14 C13 C12 122.1(5) . . ?
C14 C13 H13 118.9 . . ?
C12 C13 H13 118.9 . . ?
C14 C15 H15 120.1 . . ?
C16 C15 C14 119.8(2) . . ?
C16 C15 H15 120.1 . . ?
C11 C16A H16A 120.3 . . ?
C11 C16A C15A 119.4(2) . . ?
C15A C16A H16A 120.3 . . ?
C11 C16 H16 120.5 . . ?
C15 C16 C11 119.0(2) . . ?
C15 C16 H16 120.5 . . ?
C14 C15A H15A 118.7 . . ?
C16A C15A C14 122.6(2) . . ?
C16A C15A H15A 118.7 . . ?
H7A O7 H7B 109.5 . . ?
H6A O6 H6B 109.5 . . ?
H5A O5 H5B 104.5 . . ?
C11 C12A H12A 121.0 . . ?
C13A C12A C11 118.0(5) . . ?
C13A C12A H12A 121.0 . . ?
C14 C13A H13A 119.1 . . ?
C12A C13A C14 121.9(5) . . ?
C12A C13A H13A 119.1 . . ?

loop_
_geom_bond_atom_site_label_1
_geom_bond_atom_site_label_2
_geom_bond_distance
_geom_bond_site_symmetry_2
_geom_bond_publ_flag
O4 C8 1.2732(13) . ?
O1 H1 0.8400 . ?
O1 C7 1.3185(14) . ?
O3 C8 1.2428(13) . ?
O2 C7 1.2174(14) . ?
C1 C7 1.4934(14) . ?
C1 C2 1.3889(16) . ?
C1 C6 1.3930(16) . ?
C4 C5 1.3924(15) . ?
C4 C3 1.3909(15) . ?
C4 C8 1.5149(14) . ?
C2 H2 0.9500 . ?
C2 C3 1.3834(15) . ?
C5 H5 0.9500 . ?
C5 C6 1.3881(16) . ?
C3 H3 0.9500 . ?
C6 H6 0.9500 . ?
N1 C11 1.4982(13) . ?
N1 C17 1.5058(13) . ?
N1 C18 1.5054(13) . ?
N1 C19 1.5038(13) . ?
C11 C12 1.350(5) . ?
C11 C16A 1.353(3) . ?
C11 C16 1.437(3) . ?
C11 C12A 1.397(5) . ?
C14 C14 1.488(2) 3_767 ?
C14 C13 1.330(6) . ?
C14 C15 1.431(3) . ?
C14 C15A 1.389(3) . ?
C14 C13A 1.427(7) . ?
C17 H17A 0.9800 . ?
C17 H17B 0.9800 . ?
C17 H17C 0.9800 . ?
C18 H18A 0.9800 . ?
C18 H18B 0.9800 . ?
C18 H18C 0.9800 . ?
C19 H19A 0.9800 . ?
C19 H19B 0.9800 . ?
C19 H19C 0.9800 . ?
C12 H12 0.9500 . ?
C12 C13 1.386(8) . ?
C13 H13 0.9500 . ?
C15 H15 0.9500 . ?
C15 C16 1.388(3) . ?
C16A H16A 0.9500 . ?
C16A C15A 1.385(3) . ?
C16 H16 0.9500 . ?
C15A H15A 0.9500 . ?
O7 H7A 0.8701 . ?
O7 H7B 0.8700 . ?
O6 H6A 0.8698 . ?
O6 H6B 0.8696 . ?
O5 H5A 0.8700 . ?
O5 H5B 0.8695 . ?
C12A H12A 0.9500 . ?
C12A C13A 1.387(8) . ?
C13A H13A 0.9500 . ?

loop_
_geom_torsion_atom_site_label_1
_geom_torsion_atom_site_label_2
_geom_torsion_atom_site_label_3
_geom_torsion_atom_site_label_4
_geom_torsion
_geom_torsion_site_symmetry_1
_geom_torsion_site_symmetry_2
_geom_torsion_site_symmetry_3
_geom_torsion_site_symmetry_4
_geom_torsion_publ_flag
C1 C2 C3 C4 -0.65(17) . . . . ?
C7 C1 C2 C3 179.11(10) . . . . ?
C7 C1 C6 C5 -178.56(10) . . . . ?
C4 C5 C6 C1 -0.51(17) . . . . ?
C2 C1 C7 O1 -10.61(14) . . . . ?
C2 C1 C7 O2 170.71(10) . . . . ?
C2 C1 C6 C5 0.41(17) . . . . ?
C5 C4 C3 C2 0.55(17) . . . . ?
C5 C4 C8 O4 -10.62(14) . . . . ?
C5 C4 C8 O3 170.41(10) . . . . ?
C3 C4 C5 C6 0.03(16) . . . . ?
C3 C4 C8 O4 168.24(9) . . . . ?
C3 C4 C8 O3 -10.72(15) . . . . ?
C6 C1 C7 O1 168.35(10) . . . . ?
C6 C1 C7 O2 -10.34(16) . . . . ?
C6 C1 C2 C3 0.16(17) . . . . ?
C8 C4 C5 C6 178.90(10) . . . . ?
C8 C4 C3 C2 -178.35(10) . . . . ?
N1 C11 C12 C13 179.1(3) . . . . ?
N1 C11 C16A C15A -178.5(2) . . . . ?
N1 C11 C16 C15 -179.0(2) . . . . ?
N1 C11 C12A C13A 178.3(3) . . . . ?
C11 C12 C13 C14 -1.0(5) . . . . ?
C11 C16A C15A C14 -0.4(5) . . . . ?
C11 C12A C13A C14 0.7(6) . . . . ?
C14 C14 C13 C12 179.9(3) 3_767 . . . ?
C14 C14 C15 C16 -179.8(3) 3_767 . . . ?
C14 C14 C15A C16A -179.0(3) 3_767 . . . ?
C14 C14 C13A C12A 178.8(3) 3_767 . . . ?
C14 C15 C16 C11 0.7(5) . . . . ?
C17 N1 C11 C12 -73.5(3) . . . . ?
C17 N1 C11 C16A 73.4(3) . . . . ?
C17 N1 C11 C16 108.9(3) . . . . ?
C17 N1 C11 C12A -97.3(3) . . . . ?
C18 N1 C11 C12 46.0(3) . . . . ?
C18 N1 C11 C16A -167.2(3) . . . . ?
C18 N1 C11 C16 -131.6(3) . . . . ?
C18 N1 C11 C12A 22.2(3) . . . . ?
C19 N1 C11 C12 166.4(3) . . . . ?
C19 N1 C11 C16A -46.7(3) . . . . ?
C19 N1 C11 C16 -11.2(3) . . . . ?
C19 N1 C11 C12A 142.7(3) . . . . ?
C12 C11 C16 C15 3.3(4) . . . . ?
C13 C14 C15 C16 -4.8(4) . . . . ?
C15 C14 C13 C12 5.1(5) . . . . ?
C16A C11 C12A C13A 7.9(5) . . . . ?
C16 C11 C12 C13 -3.2(4) . . . . ?
C15A C14 C13A C12A -8.5(5) . . . . ?
C12A C11 C16A C15A -8.2(4) . . . . ?
C13A C14 C15A C16A 8.3(4) . . . . ?
